data_7220368
loop_
_publ_author_name
'Ding, Yu-Jia'
'Li, Teng'
'Hong, Xu-Jia'
'Zhu, Li-Cai'
'Cai, Yue-Peng'
'Zhu, Si-Ming'
'Yu, Shu-Juan'

_publ_section_title
;
 Construction of four 3d--4f heterometallic pillar-layered frameworks
 containing left- and right-handed helical chains and a
 I&#x2212;chemosensor
;
_journal_issue 21
_journal_name_full CrystEngComm
_journal_page_first 3945
_journal_paper_doi 10.1039/C5CE00324E
_journal_volume 17
_journal_year 2015
_chemical_formula_sum 'C20 H28 Eu2 N8 O32 S Zn4'
_chemical_formula_weight 1489.96
_chemical_name_systematic
; 
 ? 
;
_space_group_IT_number 15
_symmetry_cell_setting monoclinic
_symmetry_space_group_name_Hall '-C 2yc'
_symmetry_space_group_name_H-M 'C 1 2/c 1'
_atom_sites_solution_hydrogens geom
_atom_sites_solution_primary direct
_atom_sites_solution_secondary difmap
_audit_creation_method SHELXL-97
_audit_update_record
;
2015-04-15 deposited with the CCDC.
2015-04-17 downloaded from the CCDC.
;
_cell_angle_alpha 90.00
_cell_angle_beta 128.9370(10)
_cell_angle_gamma 90.00
_cell_formula_units_Z 4
_cell_length_a 25.1496(13)
_cell_length_b 9.6309(5)
_cell_length_c 20.0039(11)
_cell_measurement_reflns_used 5858
_cell_measurement_temperature 298(2)
_cell_measurement_theta_max 27.98
_cell_measurement_theta_min 2.36
_cell_volume 3768.8(3)
_computing_structure_refinement 'SHELXL-97 (Sheldrick, 2008)'
_computing_structure_solution 'SHELXS-97 (Sheldrick, 2008)'
_diffrn_ambient_temperature 298(2)
_diffrn_measured_fraction_theta_full 0.999
_diffrn_measured_fraction_theta_max 0.999
_diffrn_measurement_device_type 'CCD area detector'
_diffrn_measurement_method 'phi and omega scans'
_diffrn_radiation_monochromator graphite
_diffrn_radiation_source 'fine-focus sealed tube'
_diffrn_radiation_type MoK\a
_diffrn_radiation_wavelength 0.71073
_diffrn_reflns_av_R_equivalents 0.0279
_diffrn_reflns_av_sigmaI/netI 0.0288
_diffrn_reflns_limit_h_max 30
_diffrn_reflns_limit_h_min -16
_diffrn_reflns_limit_k_max 11
_diffrn_reflns_limit_k_min -11
_diffrn_reflns_limit_l_max 17
_diffrn_reflns_limit_l_min -23
_diffrn_reflns_number 9486
_diffrn_reflns_theta_full 25.25
_diffrn_reflns_theta_max 25.25
_diffrn_reflns_theta_min 2.08
_exptl_absorpt_coefficient_mu 5.967
_exptl_absorpt_correction_T_max 0.5598
_exptl_absorpt_correction_T_min 0.3536
_exptl_absorpt_correction_type multi-scan
_exptl_absorpt_process_details 'SADABS (Sheldrick, 1996)'
_exptl_crystal_colour colorless
_exptl_crystal_density_diffrn 2.626
_exptl_crystal_density_method 'not measured'
_exptl_crystal_description block
_exptl_crystal_F_000 2888
_exptl_crystal_size_max 0.22
_exptl_crystal_size_mid 0.17
_exptl_crystal_size_min 0.11
_refine_diff_density_max 0.799
_refine_diff_density_min -0.839
_refine_diff_density_rms 0.112
_refine_ls_extinction_method none
_refine_ls_goodness_of_fit_ref 1.099
_refine_ls_hydrogen_treatment mixed
_refine_ls_matrix_type full
_refine_ls_number_parameters 303
_refine_ls_number_reflns 3415
_refine_ls_number_restraints 0
_refine_ls_restrained_S_all 1.099
_refine_ls_R_factor_all 0.0249
_refine_ls_R_factor_gt 0.0222
_refine_ls_shift/su_max 0.001
_refine_ls_shift/su_mean 0.000
_refine_ls_structure_factor_coef Fsqd
_refine_ls_weighting_details 'calc w=1/[\s^2^(Fo^2^)+(0.0251P)^2^+15.7171P] where P=(Fo^2^+2Fc^2^)/3'
_refine_ls_weighting_scheme calc
_refine_ls_wR_factor_gt 0.0585
_refine_ls_wR_factor_ref 0.0596
_reflns_number_gt 3141
_reflns_number_total 3415
_reflns_threshold_expression >2sigma(I)
_cod_data_source_file c5ce00324e1.cif
_cod_data_source_block c
_cod_depositor_comments
;
The following automatic conversions were performed:

'_symmetry_cell_setting' value 'Monoclinic' changed to 'monoclinic'
according to
/usr/data/users/saulius/crontab/automatic-downloads/rss-feeds/RSC/lib/dictionaries/cif_core.dic
dictionary named 'cif_core.dic' version 2.4.2 from 2011-04-26.

Automatic conversion script
Id: cif_fix_values 3271 2015-04-21 07:52:19Z andrius 

 Adding full bibliography for 7220366--7220369.cif.
;
_cod_original_sg_symbol_H-M C2/c
_cod_database_code 7220368

loop_
_symmetry_equiv_pos_as_xyz
'x, y, z'
'-x, y, -z+1/2'
'x+1/2, y+1/2, z'
'-x+1/2, y+1/2, -z+1/2'
'-x, -y, -z'
'x, -y, z-1/2'
'-x+1/2, -y+1/2, -z'
'x+1/2, -y+1/2, z-1/2'

loop_
_atom_site_label
_atom_site_type_symbol
_atom_site_fract_x
_atom_site_fract_y
_atom_site_fract_z
_atom_site_U_iso_or_equiv
_atom_site_adp_type
_atom_site_occupancy
_atom_site_symmetry_multiplicity
_atom_site_calc_flag
_atom_site_refinement_flags
Eu1 Eu 0.154849(9) 0.84926(2) 0.419562(12) 0.01308(7) Uani 1 1 d .
Zn1 Zn 0.35396(2) 0.27697(5) 0.31922(3) 0.01556(12) Uani 1 1 d .
Zn2 Zn 0.05142(2) 0.27878(5) 0.43981(3) 0.01971(12) Uani 1 1 d .
S1 S 0.0000 0.32446(15) 0.2500 0.0238(3) Uani 1 2 d S
N1 N 0.29846(17) 0.4477(3) 0.2984(2) 0.0170(7) Uani 1 1 d .
N2 N 0.22376(17) 0.6232(4) 0.2451(2) 0.0174(7) Uani 1 1 d .
N3 N 0.00256(16) 0.4578(3) 0.4225(2) 0.0170(7) Uani 1 1 d .
N4 N -0.06773(17) 0.6391(3) 0.3752(2) 0.0174(7) Uani 1 1 d .
C1 C 0.34097(18) 0.4199(4) 0.4452(2) 0.0141(8) Uani 1 1 d .
C2 C 0.29713(19) 0.4919(4) 0.3619(2) 0.0142(8) Uani 1 1 d .
C3 C 0.2537(2) 0.5281(4) 0.2302(3) 0.0198(9) Uani 1 1 d .
H3 H 0.2443 0.5184 0.1775 0.024 Uiso 1 1 calc R
C4 C 0.25061(19) 0.6017(4) 0.3292(3) 0.0150(8) Uani 1 1 d .
C5 C 0.22277(19) 0.6873(4) 0.3617(3) 0.0136(8) Uani 1 1 d .
C6 C 0.1100(2) 0.5564(4) 0.4678(3) 0.0197(9) Uani 1 1 d .
C7 C 0.0375(2) 0.5744(4) 0.4311(3) 0.0160(8) Uani 1 1 d .
C8 C -0.0596(2) 0.5021(4) 0.3891(3) 0.0196(9) Uani 1 1 d .
H8 H -0.0942 0.4434 0.3765 0.023 Uiso 1 1 calc R
C9 C -0.00581(19) 0.6867(4) 0.4016(3) 0.0159(8) Uani 1 1 d .
C10 C -0.0017(2) 0.8336(4) 0.3848(3) 0.0176(9) Uani 1 1 d .
O1 O 0.37716(15) 0.3208(3) 0.44918(19) 0.0226(7) Uani 1 1 d .
O2 O 0.34182(15) 0.4518(3) 0.50641(18) 0.0219(7) Uani 1 1 d .
O3 O 0.23839(14) 0.6703(3) 0.43470(17) 0.0170(6) Uani 1 1 d .
O4 O 0.17931(14) 0.7799(3) 0.31165(17) 0.0169(6) Uani 1 1 d .
O5 O 0.04946(15) 0.8814(3) 0.3965(2) 0.0307(8) Uani 1 1 d .
O6 O -0.05520(14) 0.9047(3) 0.3536(2) 0.0220(7) Uani 1 1 d .
O7 O 0.14785(14) 0.6590(3) 0.4868(2) 0.0249(7) Uani 1 1 d .
O8 O 0.13028(15) 0.4321(3) 0.4792(2) 0.0290(7) Uani 1 1 d .
O9 O 0.02550(17) 0.2296(3) 0.3236(2) 0.0303(8) Uani 1 1 d .
O10 O -0.05645(18) 0.4089(4) 0.2300(2) 0.0387(9) Uani 1 1 d .
O1W O 0.23018(15) 1.0245(3) 0.4302(2) 0.0266(7) Uani 1 1 d .
O2W O 0.08672(15) 1.0044(3) 0.2995(2) 0.0283(7) Uani 1 1 d .
O3W O 0.07160(15) 0.6855(3) 0.3006(2) 0.0291(7) Uani 1 1 d .
O4W O -0.02702(19) 0.1605(3) 0.4203(3) 0.0405(9) Uani 1 1 d .
O5W O 0.1950(2) 0.3029(4) 0.3921(3) 0.0653(13) Uani 1 1 d .
O6W O 0.8503(4) 0.2672(8) 0.2732(5) 0.131(3) Uani 1 1 d .

loop_
_atom_site_aniso_label
_atom_site_aniso_U_11
_atom_site_aniso_U_22
_atom_site_aniso_U_33
_atom_site_aniso_U_23
_atom_site_aniso_U_13
_atom_site_aniso_U_12
Eu1 0.01178(11) 0.01386(11) 0.01285(11) 0.00069(8) 0.00738(9) 0.00210(8)
Zn1 0.0126(2) 0.0147(2) 0.0173(2) -0.00211(19) 0.0083(2) 0.00169(18)
Zn2 0.0202(3) 0.0165(3) 0.0175(3) 0.0025(2) 0.0096(2) 0.0051(2)
S1 0.0302(8) 0.0151(7) 0.0174(8) 0.000 0.0108(7) 0.000
N1 0.0192(17) 0.0195(18) 0.0136(17) 0.0002(14) 0.0109(14) 0.0053(14)
N2 0.0208(18) 0.0192(18) 0.0151(17) 0.0028(14) 0.0127(15) 0.0053(14)
N3 0.0172(17) 0.0149(17) 0.0193(18) 0.0009(14) 0.0117(15) 0.0020(14)
N4 0.0145(17) 0.0167(17) 0.0217(19) 0.0006(14) 0.0117(15) 0.0005(14)
C1 0.0104(18) 0.0133(19) 0.0148(19) -0.0012(16) 0.0062(16) -0.0018(16)
C2 0.0115(18) 0.016(2) 0.017(2) -0.0022(17) 0.0094(16) -0.0007(16)
C3 0.020(2) 0.027(2) 0.015(2) 0.0016(18) 0.0121(18) 0.0072(18)
C4 0.0153(19) 0.0154(19) 0.015(2) 0.0012(16) 0.0099(17) 0.0010(16)
C5 0.0121(19) 0.0128(19) 0.017(2) -0.0015(16) 0.0096(17) -0.0020(16)
C6 0.018(2) 0.026(2) 0.015(2) 0.0064(18) 0.0102(17) 0.0066(18)
C7 0.018(2) 0.016(2) 0.018(2) 0.0009(17) 0.0135(17) 0.0015(16)
C8 0.018(2) 0.019(2) 0.020(2) -0.0002(18) 0.0115(18) -0.0020(17)
C9 0.0114(19) 0.021(2) 0.014(2) 0.0014(17) 0.0073(16) 0.0022(16)
C10 0.015(2) 0.020(2) 0.018(2) -0.0017(17) 0.0105(18) 0.0015(17)
O1 0.0265(16) 0.0215(15) 0.0211(16) 0.0061(13) 0.0156(14) 0.0131(13)
O2 0.0256(15) 0.0224(16) 0.0178(15) 0.0016(13) 0.0137(13) 0.0072(13)
O3 0.0162(14) 0.0217(15) 0.0131(14) -0.0007(12) 0.0091(12) 0.0037(12)
O4 0.0183(14) 0.0179(14) 0.0162(14) 0.0044(12) 0.0117(12) 0.0069(12)
O5 0.0230(17) 0.0221(16) 0.051(2) 0.0077(15) 0.0251(16) 0.0027(13)
O6 0.0171(15) 0.0162(14) 0.0319(17) 0.0017(13) 0.0150(13) 0.0041(12)
O7 0.0149(15) 0.0245(17) 0.0312(18) 0.0091(14) 0.0126(14) 0.0002(13)
O8 0.0193(15) 0.0226(17) 0.042(2) 0.0088(15) 0.0176(15) 0.0084(13)
O9 0.045(2) 0.0223(17) 0.0183(16) 0.0022(13) 0.0171(15) 0.0079(15)
O10 0.040(2) 0.0296(18) 0.035(2) 0.0061(16) 0.0180(17) 0.0105(16)
O1W 0.0193(15) 0.0299(17) 0.0310(18) 0.0041(14) 0.0160(14) -0.0001(13)
O2W 0.0275(17) 0.0279(17) 0.0242(17) 0.0053(14) 0.0137(14) 0.0081(14)
O3W 0.0230(16) 0.0339(18) 0.0261(18) -0.0029(15) 0.0133(14) -0.0078(14)
O4W 0.044(2) 0.0264(18) 0.059(3) -0.0156(17) 0.037(2) -0.0138(16)
O5W 0.053(3) 0.043(2) 0.092(4) 0.002(2) 0.041(3) -0.002(2)
O6W 0.099(5) 0.112(5) 0.132(6) -0.013(5) 0.049(5) -0.015(4)

loop_
_atom_type_symbol
_atom_type_description
_atom_type_scat_dispersion_real
_atom_type_scat_dispersion_imag
_atom_type_scat_source
C C 0.0033 0.0016 'International Tables Vol C Tables 4.2.6.8 and 6.1.1.4'
H H 0.0000 0.0000 'International Tables Vol C Tables 4.2.6.8 and 6.1.1.4'
N N 0.0061 0.0033 'International Tables Vol C Tables 4.2.6.8 and 6.1.1.4'
O O 0.0106 0.0060 'International Tables Vol C Tables 4.2.6.8 and 6.1.1.4'
S S 0.1246 0.1234 'International Tables Vol C Tables 4.2.6.8 and 6.1.1.4'
Zn Zn 0.2839 1.4301 'International Tables Vol C Tables 4.2.6.8 and 6.1.1.4'
Eu Eu -0.1578 3.6682 'International Tables Vol C Tables 4.2.6.8 and 6.1.1.4'

loop_
_geom_angle_atom_site_label_1
_geom_angle_atom_site_label_2
_geom_angle_atom_site_label_3
_geom_angle
_geom_angle_site_symmetry_1
_geom_angle_site_symmetry_3
O7 Eu1 O2W 142.82(10) . .
O7 Eu1 O2 104.91(11) . 7_566
O2W Eu1 O2 81.16(10) . 7_566
O7 Eu1 O5 74.91(10) . .
O2W Eu1 O5 73.80(11) . .
O2 Eu1 O5 67.76(11) 7_566 .
O7 Eu1 O3 71.09(10) . 7_566
O2W Eu1 O3 143.54(10) . 7_566
O2 Eu1 O3 74.74(9) 7_566 7_566
O5 Eu1 O3 119.54(11) . 7_566
O7 Eu1 O1W 145.41(10) . .
O2W Eu1 O1W 71.60(11) . .
O2 Eu1 O1W 70.67(10) 7_566 .
O5 Eu1 O1W 128.87(10) . .
O3 Eu1 O1W 74.78(10) 7_566 .
O7 Eu1 O3W 74.54(11) . .
O2W Eu1 O3W 78.25(11) . .
O2 Eu1 O3W 140.93(10) 7_566 .
O5 Eu1 O3W 74.73(11) . .
O3 Eu1 O3W 136.44(10) 7_566 .
O1W Eu1 O3W 131.07(11) . .
O7 Eu1 O3 76.11(10) . .
O2W Eu1 O3 123.27(10) . .
O2 Eu1 O3 138.82(9) 7_566 .
O5 Eu1 O3 145.51(10) . .
O3 Eu1 O3 66.65(10) 7_566 .
O1W Eu1 O3 85.51(10) . .
O3W Eu1 O3 79.85(10) . .
O7 Eu1 O4 113.96(10) . .
O2W Eu1 O4 74.29(9) . .
O2 Eu1 O4 139.80(9) 7_566 .
O5 Eu1 O4 131.41(11) . .
O3 Eu1 O4 107.92(9) 7_566 .
O1W Eu1 O4 71.58(10) . .
O3W Eu1 O4 63.57(10) . .
O3 Eu1 O4 49.12(8) . .
O7 Eu1 Eu1 70.37(7) . 7_566
O2W Eu1 Eu1 143.59(8) . 7_566
O2 Eu1 Eu1 108.15(7) 7_566 7_566
O5 Eu1 Eu1 142.58(8) . 7_566
O3 Eu1 Eu1 34.48(6) 7_566 7_566
O1W Eu1 Eu1 78.43(7) . 7_566
O3W Eu1 Eu1 108.16(8) . 7_566
O3 Eu1 Eu1 32.17(6) . 7_566
O4 Eu1 Eu1 76.99(6) . 7_566
N1 Zn1 N4 161.68(14) . 3_545
N1 Zn1 N2 100.87(13) . 4_545
N4 Zn1 N2 94.75(13) 3_545 4_545
N1 Zn1 O4 92.72(12) . 4_545
N4 Zn1 O4 100.19(13) 3_545 4_545
N2 Zn1 O4 76.74(11) 4_545 4_545
N1 Zn1 O6 93.11(12) . 3_545
N4 Zn1 O6 75.31(12) 3_545 3_545
N2 Zn1 O6 157.35(12) 4_545 3_545
O4 Zn1 O6 84.94(10) 4_545 3_545
N1 Zn1 O1 74.79(12) . .
N4 Zn1 O1 91.59(12) 3_545 .
N2 Zn1 O1 107.05(12) 4_545 .
O4 Zn1 O1 167.36(10) 4_545 .
O6 Zn1 O1 93.71(11) 3_545 .
O1 Zn2 N3 128.38(13) 7_556 .
O1 Zn2 O9 124.83(12) 7_556 .
N3 Zn2 O9 106.21(13) . .
O1 Zn2 O4W 91.70(15) 7_556 .
N3 Zn2 O4W 91.85(14) . .
O9 Zn2 O4W 94.15(15) . .
O1 Zn2 O8 86.90(12) 7_556 .
N3 Zn2 O8 78.52(12) . .
O9 Zn2 O8 97.79(14) . .
O4W Zn2 O8 166.36(13) . .
O10 S1 O10 112.2(3) 2 .
O10 S1 O9 110.66(19) 2 2
O10 S1 O9 109.29(19) . 2
O10 S1 O9 109.29(19) 2 .
O10 S1 O9 110.66(19) . .
O9 S1 O9 104.5(3) 2 .
C3 N1 C2 105.7(3) . .
C3 N1 Zn1 135.1(3) . .
C2 N1 Zn1 118.7(3) . .
C3 N2 C4 104.9(3) . .
C3 N2 Zn1 141.2(3) . 4
C4 N2 Zn1 113.7(3) . 4
C8 N3 C7 105.1(3) . .
C8 N3 Zn2 139.4(3) . .
C7 N3 Zn2 114.0(2) . .
C8 N4 C9 105.2(3) . .
C8 N4 Zn1 136.7(3) . 3_455
C9 N4 Zn1 117.8(3) . 3_455
O2 C1 O1 123.1(4) . .
O2 C1 C2 122.3(3) . .
O1 C1 C2 114.6(3) . .
N1 C2 C4 107.8(3) . .
N1 C2 C1 118.1(3) . .
C4 C2 C1 134.2(4) . .
N2 C3 N1 113.7(4) . .
N2 C3 H3 123.1 . .
N1 C3 H3 123.1 . .
N2 C4 C2 107.9(3) . .
N2 C4 C5 116.8(3) . .
C2 C4 C5 135.1(4) . .
O3 C5 O4 119.4(4) . .
O3 C5 C4 123.4(4) . .
O4 C5 C4 117.2(4) . .
O7 C6 O8 123.3(4) . .
O7 C6 C7 121.3(4) . .
O8 C6 C7 115.4(4) . .
N3 C7 C9 108.5(3) . .
N3 C7 C6 117.2(3) . .
C9 C7 C6 134.2(4) . .
N3 C8 N4 113.5(4) . .
N3 C8 H8 123.2 . .
N4 C8 H8 123.2 . .
N4 C9 C7 107.7(4) . .
N4 C9 C10 117.3(3) . .
C7 C9 C10 134.6(4) . .
O5 C10 O6 123.0(4) . .
O5 C10 C9 121.7(4) . .
O6 C10 C9 115.2(4) . .
C1 O1 Zn2 121.8(3) . 7_556
C1 O1 Zn1 113.4(2) . .
Zn2 O1 Zn1 124.82(13) 7_556 .
C1 O2 Eu1 141.0(3) . 7_566
C5 O3 Eu1 134.7(2) . 7_566
C5 O3 Eu1 98.0(2) . .
Eu1 O3 Eu1 113.35(10) 7_566 .
C5 O4 Zn1 115.2(2) . 4
C5 O4 Eu1 93.4(2) . .
Zn1 O4 Eu1 149.17(12) 4 .
C10 O5 Eu1 150.9(3) . .
C10 O6 Zn1 114.0(3) . 3_455
C6 O7 Eu1 139.3(3) . .
C6 O8 Zn2 113.8(3) . .
S1 O9 Zn2 127.92(19) . .

loop_
_geom_bond_atom_site_label_1
_geom_bond_atom_site_label_2
_geom_bond_distance
_geom_bond_site_symmetry_2
Eu1 O7 2.344(3) .
Eu1 O2W 2.401(3) .
Eu1 O2 2.390(3) 7_566
Eu1 O5 2.408(3) .
Eu1 O3 2.430(3) 7_566
Eu1 O1W 2.444(3) .
Eu1 O3W 2.505(3) .
Eu1 O3 2.584(3) .
Eu1 O4 2.675(3) .
Eu1 Eu1 4.1903(4) 7_566
Zn1 N1 2.024(3) .
Zn1 N4 2.031(3) 3_545
Zn1 N2 2.123(3) 4_545
Zn1 O4 2.191(3) 4_545
Zn1 O6 2.287(3) 3_545
Zn1 O1 2.317(3) .
Zn2 O1 2.016(3) 7_556
Zn2 N3 2.017(3) .
Zn2 O9 2.037(3) .
Zn2 O4W 2.091(3) .
Zn2 O8 2.184(3) .
S1 O10 1.457(3) 2
S1 O10 1.457(3) .
S1 O9 1.492(3) 2
S1 O9 1.492(3) .
N1 C3 1.341(5) .
N1 C2 1.359(5) .
N2 C3 1.331(5) .
N2 C4 1.380(5) .
N2 Zn1 2.123(3) 4
N3 C8 1.327(5) .
N3 C7 1.369(5) .
N4 C8 1.338(5) .
N4 C9 1.371(5) .
N4 Zn1 2.031(3) 3_455
C1 O2 1.249(5) .
C1 O1 1.287(5) .
C1 C2 1.472(5) .
C2 C4 1.398(5) .
C3 H3 0.9300 .
C4 C5 1.471(5) .
C5 O3 1.262(5) .
C5 O4 1.272(5) .
C6 O7 1.253(5) .
C6 O8 1.264(5) .
C6 C7 1.488(5) .
C7 C9 1.377(6) .
C8 H8 0.9300 .
C9 C10 1.472(6) .
C10 O5 1.242(5) .
C10 O6 1.270(5) .
O1 Zn2 2.016(3) 7_556
O2 Eu1 2.390(3) 7_566
O3 Eu1 2.430(3) 7_566
O4 Zn1 2.191(3) 4
O6 Zn1 2.287(3) 3_455

loop_
_geom_torsion_atom_site_label_1
_geom_torsion_atom_site_label_2
_geom_torsion_atom_site_label_3
_geom_torsion_atom_site_label_4
_geom_torsion
_geom_torsion_site_symmetry_1
_geom_torsion_site_symmetry_4
N4 Zn1 N1 C3 139.8(5) 3_545 .
N2 Zn1 N1 C3 -72.2(4) 4_545 .
O4 Zn1 N1 C3 4.8(4) 4_545 .
O6 Zn1 N1 C3 89.9(4) 3_545 .
O1 Zn1 N1 C3 -177.1(4) . .
N4 Zn1 N1 C2 -48.7(6) 3_545 .
N2 Zn1 N1 C2 99.3(3) 4_545 .
O4 Zn1 N1 C2 176.3(3) 4_545 .
O6 Zn1 N1 C2 -98.6(3) 3_545 .
O1 Zn1 N1 C2 -5.6(3) . .
O1 Zn2 N3 C8 -111.7(4) 7_556 .
O9 Zn2 N3 C8 76.8(5) . .
O4W Zn2 N3 C8 -18.1(5) . .
O8 Zn2 N3 C8 171.7(5) . .
O1 Zn2 N3 C7 85.4(3) 7_556 .
O9 Zn2 N3 C7 -86.1(3) . .
O4W Zn2 N3 C7 179.0(3) . .
O8 Zn2 N3 C7 8.8(3) . .
C3 N1 C2 C4 -0.6(4) . .
Zn1 N1 C2 C4 -174.3(3) . .
C3 N1 C2 C1 178.9(3) . .
Zn1 N1 C2 C1 5.2(5) . .
O2 C1 C2 N1 -178.5(4) . .
O1 C1 C2 N1 0.5(5) . .
O2 C1 C2 C4 0.8(7) . .
O1 C1 C2 C4 179.8(4) . .
C4 N2 C3 N1 -0.8(5) . .
Zn1 N2 C3 N1 -173.9(3) 4 .
C2 N1 C3 N2 0.9(5) . .
Zn1 N1 C3 N2 173.1(3) . .
C3 N2 C4 C2 0.4(4) . .
Zn1 N2 C4 C2 175.6(2) 4 .
C3 N2 C4 C5 -175.9(3) . .
Zn1 N2 C4 C5 -0.6(4) 4 .
N1 C2 C4 N2 0.1(4) . .
C1 C2 C4 N2 -179.3(4) . .
N1 C2 C4 C5 175.4(4) . .
C1 C2 C4 C5 -4.0(8) . .
N2 C4 C5 O3 173.7(4) . .
C2 C4 C5 O3 -1.3(7) . .
N2 C4 C5 O4 -4.2(5) . .
C2 C4 C5 O4 -179.2(4) . .
C8 N3 C7 C9 -0.3(4) . .
Zn2 N3 C7 C9 168.3(3) . .
C8 N3 C7 C6 179.9(4) . .
Zn2 N3 C7 C6 -11.5(4) . .
O7 C6 C7 N3 -171.9(4) . .
O8 C6 C7 N3 7.0(6) . .
O7 C6 C7 C9 8.4(7) . .
O8 C6 C7 C9 -172.7(4) . .
C7 N3 C8 N4 0.1(5) . .
Zn2 N3 C8 N4 -163.8(3) . .
C9 N4 C8 N3 0.1(5) . .
Zn1 N4 C8 N3 173.9(3) 3_455 .
C8 N4 C9 C7 -0.3(5) . .
Zn1 N4 C9 C7 -175.5(3) 3_455 .
C8 N4 C9 C10 173.3(4) . .
Zn1 N4 C9 C10 -1.8(5) 3_455 .
N3 C7 C9 N4 0.4(5) . .
C6 C7 C9 N4 -179.9(4) . .
N3 C7 C9 C10 -171.7(4) . .
C6 C7 C9 C10 8.0(8) . .
N4 C9 C10 O5 -170.8(4) . .
C7 C9 C10 O5 0.7(8) . .
N4 C9 C10 O6 5.7(6) . .
C7 C9 C10 O6 177.2(4) . .
O2 C1 O1 Zn2 -7.9(5) . 7_556
C2 C1 O1 Zn2 173.2(2) . 7_556
O2 C1 O1 Zn1 174.0(3) . .
C2 C1 O1 Zn1 -4.9(4) . .
N1 Zn1 O1 C1 5.8(3) . .
N4 Zn1 O1 C1 173.4(3) 3_545 .
N2 Zn1 O1 C1 -91.1(3) 4_545 .
O4 Zn1 O1 C1 14.6(6) 4_545 .
O6 Zn1 O1 C1 98.0(3) 3_545 .
N1 Zn1 O1 Zn2 -172.2(2) . 7_556
N4 Zn1 O1 Zn2 -4.60(19) 3_545 7_556
N2 Zn1 O1 Zn2 90.86(19) 4_545 7_556
O4 Zn1 O1 Zn2 -163.4(4) 4_545 7_556
O6 Zn1 O1 Zn2 -79.98(18) 3_545 7_556
O1 C1 O2 Eu1 136.7(3) . 7_566
C2 C1 O2 Eu1 -44.4(6) . 7_566
O4 C5 O3 Eu1 -131.3(3) . 7_566
C4 C5 O3 Eu1 50.8(5) . 7_566
O4 C5 O3 Eu1 3.3(4) . .
C4 C5 O3 Eu1 -174.5(3) . .
O7 Eu1 O3 C5 138.3(2) . .
O2W Eu1 O3 C5 -6.7(3) . .
O2 Eu1 O3 C5 -124.8(2) 7_566 .
O5 Eu1 O3 C5 104.7(3) . .
O3 Eu1 O3 C5 -146.6(3) 7_566 .
O1W Eu1 O3 C5 -71.3(2) . .
O3W Eu1 O3 C5 61.9(2) . .
O4 Eu1 O3 C5 -1.8(2) . .
Eu1 Eu1 O3 C5 -146.6(3) 7_566 .
O7 Eu1 O3 Eu1 -75.12(13) . 7_566
O2W Eu1 O3 Eu1 139.87(12) . 7_566
O2 Eu1 O3 Eu1 21.8(2) 7_566 7_566
O5 Eu1 O3 Eu1 -108.66(19) . 7_566
O3 Eu1 O3 Eu1 0.0 7_566 7_566
O1W Eu1 O3 Eu1 75.34(12) . 7_566
O3W Eu1 O3 Eu1 -151.54(13) . 7_566
O4 Eu1 O3 Eu1 144.77(17) . 7_566
O3 C5 O4 Zn1 -171.3(3) . 4
C4 C5 O4 Zn1 6.7(4) . 4
O3 C5 O4 Eu1 -3.2(4) . .
C4 C5 O4 Eu1 174.8(3) . .
O7 Eu1 O4 C5 -41.1(2) . .
O2W Eu1 O4 C5 177.5(2) . .
O2 Eu1 O4 C5 123.0(2) 7_566 .
O5 Eu1 O4 C5 -131.8(2) . .
O3 Eu1 O4 C5 35.6(2) 7_566 .
O1W Eu1 O4 C5 102.1(2) . .
O3W Eu1 O4 C5 -98.0(2) . .
O3 Eu1 O4 C5 1.8(2) . .
Eu1 Eu1 O4 C5 20.2(2) 7_566 .
O7 Eu1 O4 Zn1 117.5(2) . 4
O2W Eu1 O4 Zn1 -23.8(2) . 4
O2 Eu1 O4 Zn1 -78.3(3) 7_566 4
O5 Eu1 O4 Zn1 26.8(3) . 4
O3 Eu1 O4 Zn1 -165.7(2) 7_566 4
O1W Eu1 O4 Zn1 -99.2(3) . 4
O3W Eu1 O4 Zn1 60.7(2) . 4
O3 Eu1 O4 Zn1 160.5(3) . 4
Eu1 Eu1 O4 Zn1 178.8(3) 7_566 4
O6 C10 O5 Eu1 -161.1(4) . .
C9 C10 O5 Eu1 15.1(9) . .
O7 Eu1 O5 C10 -32.5(6) . .
O2W Eu1 O5 C10 127.2(7) . .
O2 Eu1 O5 C10 -145.9(7) 7_566 .
O3 Eu1 O5 C10 -89.9(6) 7_566 .
O1W Eu1 O5 C10 176.2(6) . .
O3W Eu1 O5 C10 45.3(6) . .
O3 Eu1 O5 C10 1.3(7) . .
O4 Eu1 O5 C10 76.4(7) . .
Eu1 Eu1 O5 C10 -54.8(7) 7_566 .
O5 C10 O6 Zn1 170.1(3) . 3_455
C9 C10 O6 Zn1 -6.3(5) . 3_455
O8 C6 O7 Eu1 118.6(4) . .
C7 C6 O7 Eu1 -62.5(6) . .
O2W Eu1 O7 C6 28.6(5) . .
O2 Eu1 O7 C6 123.7(4) 7_566 .
O5 Eu1 O7 C6 62.2(4) . .
O3 Eu1 O7 C6 -168.6(4) 7_566 .
O1W Eu1 O7 C6 -158.9(4) . .
O3W Eu1 O7 C6 -15.8(4) . .
O3 Eu1 O7 C6 -98.9(4) . .
O4 Eu1 O7 C6 -66.9(4) . .
Eu1 Eu1 O7 C6 -132.0(4) 7_566 .
O7 C6 O8 Zn2 179.6(3) . .
C7 C6 O8 Zn2 0.7(5) . .
O1 Zn2 O8 C6 -135.4(3) 7_556 .
N3 Zn2 O8 C6 -5.2(3) . .
O9 Zn2 O8 C6 99.8(3) . .
O4W Zn2 O8 C6 -51.0(7) . .
O10 S1 O9 Zn2 74.1(3) 2 .
O10 S1 O9 Zn2 -49.9(3) . .
O9 S1 O9 Zn2 -167.4(3) 2 .
O1 Zn2 O9 S1 -149.9(2) 7_556 .
N3 Zn2 O9 S1 22.0(3) . .
O4W Zn2 O9 S1 115.1(3) . .
O8 Zn2 O9 S1 -58.2(3) . .
